data_1504263
loop_
_publ_author_name
'Colquhoun, Howard M.'
'Greenland, Barnaby W.'
'Zhu, Zhixue'
'Shaw, John S.'
'Cardin, Christine J.'
'Burattini, Stefano'
'Elliott, Joanne M.'
'Basu, Subhadeep'
'Gasa, Travis B.'
'Stoddart, J. Fraser'

_publ_section_title
;
 A general synthesis of macrocyclic pi-electron-acceptor systems.
;
_journal_issue 22
_journal_name_full 'Organic letters'
_journal_page_first 5238
_journal_page_last 5241
_journal_paper_doi 10.1021/ol9021782
_journal_volume 11
_journal_year 2009
_chemical_formula_sum 'C54 H32 N6 Ni O6 S6'
_chemical_formula_weight 1111.93
_chemical_name_systematic
;
 ?
;
_space_group_IT_number 2
_symmetry_cell_setting triclinic
_symmetry_space_group_name_Hall '-P 1'
_symmetry_space_group_name_H-M 'P -1'
_atom_sites_solution_hydrogens geom
_atom_sites_solution_primary direct
_atom_sites_solution_secondary difmap
_audit_conform_dict_location ftp://ftp.iucr.org/pub/cif_core.dic
_audit_conform_dict_name cif_core.dic
_audit_conform_dict_version 2.4
_audit_creation_date 2009-08-09T14:18:54-00:00
_audit_creation_method 'WinGX routine CIF_UPDATE'
_cell_angle_alpha 109.715(4)
_cell_angle_beta 96.989(4)
_cell_angle_gamma 94.173(4)
_cell_formula_units_Z 2
_cell_length_a 12.9225(6)
_cell_length_b 15.4857(7)
_cell_length_c 17.3378(8)
_cell_measurement_temperature 150(2)
_cell_volume 3217.8(3)
_computing_structure_refinement 'SHELXL-97 (Sheldrick, 2008)'
_diffrn_ambient_temperature 150(2)
_diffrn_measured_fraction_theta_full 0.952
_diffrn_measured_fraction_theta_max 0.952
_diffrn_radiation_monochromator graphite
_diffrn_radiation_type MoK\a
_diffrn_radiation_wavelength 0.71073
_diffrn_reflns_av_R_equivalents 0.063
_diffrn_reflns_av_unetI/netI 0.2314
_diffrn_reflns_limit_h_max 16
_diffrn_reflns_limit_h_min -16
_diffrn_reflns_limit_k_max 17
_diffrn_reflns_limit_k_min -19
_diffrn_reflns_limit_l_max 21
_diffrn_reflns_limit_l_min -21
_diffrn_reflns_number 20076
_diffrn_reflns_theta_full 26.37
_diffrn_reflns_theta_max 26.37
_diffrn_reflns_theta_min 2.19
_exptl_absorpt_coefficient_mu 0.542
_exptl_absorpt_correction_type none
_exptl_crystal_colour red
_exptl_crystal_density_diffrn 1.148
_exptl_crystal_density_method 'not measured'
_exptl_crystal_description rhomb
_exptl_crystal_F_000 1140
_exptl_crystal_size_max 0.4
_exptl_crystal_size_mid 0.2
_exptl_crystal_size_min 0.1
_platon_squeeze_details
;
;
_refine_diff_density_max 0.604
_refine_diff_density_min -0.366
_refine_diff_density_rms 0.078
_refine_ls_extinction_method none
_refine_ls_goodness_of_fit_ref 0.76
_refine_ls_hydrogen_treatment mixed
_refine_ls_matrix_type full
_refine_ls_number_parameters 789
_refine_ls_number_reflns 12538
_refine_ls_number_restraints 0
_refine_ls_restrained_S_all 0.76
_refine_ls_R_factor_all 0.1272
_refine_ls_R_factor_gt 0.0572
_refine_ls_shift/su_max 0.329
_refine_ls_shift/su_mean 0.001
_refine_ls_structure_factor_coef Fsqd
_refine_ls_weighting_details 'calc w=1/[\s^2^(Fo^2^)+(0.0502P)^2^+0.0000P] where P=(Fo^2^+2Fc^2^)/3'
_refine_ls_weighting_scheme calc
_refine_ls_wR_factor_gt 0.1172
_refine_ls_wR_factor_ref 0.1286
_reflns_number_gt 5183
_reflns_number_total 12538
_reflns_threshold_expression >2\s(I)
_cod_data_source_file ol9021782_si_001.cif
_cod_data_source_block boxni
_cod_original_cell_volume 3217.7(3)
_cod_database_code 1504263

loop_
_symmetry_equiv_pos_as_xyz
'x, y, z'
'-x, -y, -z'

loop_
_atom_site_label
_atom_site_type_symbol
_atom_site_fract_x
_atom_site_fract_y
_atom_site_fract_z
_atom_site_U_iso_or_equiv
_atom_site_adp_type
_atom_site_occupancy
_atom_site_symmetry_multiplicity
_atom_site_calc_flag
_atom_site_refinement_flags
H55 H -0.195(3) 0.541(3) 0.583(3) 0.032(14) Uiso 1 1 d .
H36 H 0.235(3) 0.220(3) 0.729(3) 0.037(15) Uiso 1 1 d .
H6 H -0.117(2) 0.093(2) 0.401(2) 0.001(9) Uiso 1 1 d .
H12 H -0.196(3) 0.670(3) 0.706(3) 0.032(14) Uiso 1 1 d .
H3 H -0.424(3) 0.026(3) 0.352(3) 0.020(12) Uiso 1 1 d .
H56 H -0.126(3) 0.752(3) 0.836(2) 0.009(11) Uiso 1 1 d .
H9 H 0.126(3) -0.003(3) 0.481(3) 0.031(13) Uiso 1 1 d .
H1 H -0.273(3) 0.277(2) 0.303(2) 0.000(10) Uiso 1 1 d .
H37 H 0.310(3) 0.392(3) 0.615(2) 0.010(12) Uiso 1 1 d .
H8 H 0.162(3) 0.311(3) 0.511(3) 0.036(15) Uiso 1 1 d .
H40 H 0.580(3) 0.636(3) 0.988(2) 0.013(11) Uiso 1 1 d .
H4 H -0.164(3) -0.109(3) 0.182(2) 0.003(11) Uiso 1 1 d .
H39 H 0.516(4) 0.529(4) 0.857(3) 0.07(2) Uiso 1 1 d .
H35 H -0.277(3) 0.449(3) 0.443(2) 0.014(12) Uiso 1 1 d .
H34 H -0.506(3) 0.353(3) 0.516(3) 0.032(15) Uiso 1 1 d .
H32 H 0.114(3) 0.573(3) 1.114(3) 0.017(13) Uiso 1 1 d .
H10 H 0.229(3) 0.099(2) 0.599(2) 0.011(11) Uiso 1 1 d .
H13 H -0.330(3) 0.474(3) 0.778(3) 0.030(14) Uiso 1 1 d .
H5 H 0.007(3) -0.136(3) 0.179(3) 0.024(12) Uiso 1 1 d .
H33 H -0.501(3) 0.157(3) 0.378(2) 0.010(11) Uiso 1 1 d .
H38 H 0.374(3) 0.500(3) 0.735(3) 0.030(14) Uiso 1 1 d .
H2 H -0.194(3) 0.137(3) 0.261(2) 0.019(12) Uiso 1 1 d .
H41 H 0.240(3) 0.494(3) 0.931(2) 0.012(11) Uiso 1 1 d .
H17 H 0.223(3) 0.719(3) 0.989(2) 0.015(11) Uiso 1 1 d .
H7 H 0.125(4) -0.036(3) 0.304(3) 0.060(18) Uiso 1 1 d .
H11 H 0.058(4) 0.199(3) 0.389(3) 0.052(16) Uiso 1 1 d .
H51 H 0.306(3) 0.334(3) 0.851(3) 0.022(13) Uiso 1 1 d .
H31 H -0.048(3) 0.610(3) 1.083(3) 0.031(15) Uiso 1 1 d .
H18 H 0.062(3) 0.754(3) 0.961(3) 0.013(13) Uiso 1 1 d .
H57 H -0.450(3) 0.448(3) 0.661(3) 0.026(12) Uiso 1 1 d .
H61 H -0.258(3) 0.546(3) 0.905(2) 0.011(12) Uiso 1 1 d .
H62 H 0.470(3) 0.677(3) 1.085(3) 0.037(15) Uiso 1 1 d .
Ni1 Ni 0.5 1 0.5 0.0259(2) Uani 1 2 d S
S3 S 0.36213(10) 0.98366(9) 0.40885(8) 0.0307(3) Uani 1 1 d .
S5 S 0.53893(10) 0.86307(9) 0.43437(8) 0.0347(3) Uani 1 1 d .
C001 C 0.2908(4) 0.8466(3) 0.2611(3) 0.0303(13) Uani 1 1 d .
C002 C 0.4553(4) 0.7372(4) 0.2854(3) 0.0297(13) Uani 1 1 d .
N1 N 0.4664(3) 0.6653(3) 0.2403(3) 0.0396(12) Uani 1 1 d .
N2 N 0.2264(3) 0.8263(3) 0.2046(3) 0.0501(14) Uani 1 1 d .
C005 C 0.3694(3) 0.8773(3) 0.3345(3) 0.0267(12) Uani 1 1 d .
C006 C 0.4451(3) 0.8249(3) 0.3451(3) 0.0251(12) Uani 1 1 d .
Ni2 Ni 0 0.5 0.5 0.0277(2) Uani 1 2 d S
S7 S -0.01958(11) 0.56570(9) 0.40769(8) 0.0367(4) Uani 1 1 d .
S8 S -0.04071(11) 0.36270(9) 0.40697(8) 0.0364(4) Uani 1 1 d .
C007 C -0.0931(4) 0.3071(4) 0.2389(3) 0.0299(13) Uani 1 1 d .
N4 N -0.0836(4) 0.5141(3) 0.1834(3) 0.0502(14) Uani 1 1 d .
C009 C -0.0520(3) 0.4734(4) 0.3155(3) 0.0308(13) Uani 1 1 d .
N3 N -0.1213(4) 0.2472(3) 0.1787(3) 0.0474(13) Uani 1 1 d .
C011 C -0.0690(4) 0.4933(3) 0.2401(3) 0.0306(13) Uani 1 1 d .
C012 C -0.0611(4) 0.3841(4) 0.3155(3) 0.0304(13) Uani 1 1 d .
S4 S -0.14024(10) 0.71961(9) 0.99383(8) 0.0315(3) Uani 1 1 d .
S6 S -0.45416(10) 0.33466(9) 0.36661(8) 0.0320(3) Uani 1 1 d .
O6 O -0.5636(2) 0.3125(2) 0.3635(2) 0.0372(9) Uani 1 1 d .
O2 O 0.2771(3) 0.6145(2) 1.0738(2) 0.0359(9) Uani 1 1 d .
N5 N 0.3358(3) 0.4257(3) 0.8011(2) 0.0250(10) Uani 1 1 d .
O3 O -0.1255(3) 0.8150(2) 1.0025(2) 0.0374(9) Uani 1 1 d .
N6 N 0.0863(3) 0.0949(3) 0.4294(2) 0.0227(9) Uani 1 1 d .
O1 O -0.2660(2) -0.0155(2) 0.2813(2) 0.0376(9) Uani 1 1 d .
C019 C 0.1794(4) 0.6362(3) 1.0499(3) 0.0280(12) Uani 1 1 d .
O4 O -0.2082(2) 0.6897(2) 1.0424(2) 0.0399(9) Uani 1 1 d .
O5 O -0.4179(3) 0.3844(2) 0.3158(2) 0.0400(9) Uani 1 1 d .
C022 C -0.4004(4) 0.4002(3) 0.4706(3) 0.0278(12) Uani 1 1 d .
C023 C -0.0166(3) 0.6860(3) 1.0158(3) 0.0229(11) Uani 1 1 d .
C024 C -0.3055(4) 0.0694(3) 0.3030(3) 0.0293(12) Uani 1 1 d .
C025 C -0.1573(4) -0.0158(3) 0.2863(3) 0.0272(12) Uani 1 1 d .
C026 C 0.2996(4) 0.3777(4) 0.6559(3) 0.0280(13) Uani 1 1 d .
C027 C 0.2044(3) 0.2201(3) 0.5707(3) 0.0228(11) Uani 1 1 d .
C028 C 0.2609(4) 0.2737(4) 0.7240(3) 0.0334(14) Uani 1 1 d .
C029 C 0.2569(4) 0.2899(3) 0.6511(3) 0.0270(12) Uani 1 1 d .
C030 C -0.3154(4) 0.5046(3) 0.6347(3) 0.0277(12) Uani 1 1 d .
C031 C 0.3383(4) 0.4434(4) 0.7308(3) 0.0280(13) Uani 1 1 d .
C032 C -0.0890(4) 0.0420(3) 0.3551(3) 0.0251(12) Uani 1 1 d .
C033 C -0.2885(4) 0.5233(4) 0.7850(3) 0.0284(13) Uani 1 1 d .
C034 C 0.0538(4) -0.0351(4) 0.2963(3) 0.0340(14) Uani 1 1 d .
C035 C 0.3738(4) 0.4987(3) 0.8816(3) 0.0242(12) Uani 1 1 d .
C036 C -0.1872(3) 0.6553(3) 0.8881(3) 0.0257(12) Uani 1 1 d .
C037 C 0.1360(4) 0.0648(4) 0.4877(3) 0.0274(12) Uani 1 1 d .
C038 C -0.2481(4) 0.5714(4) 0.8672(3) 0.0286(13) Uani 1 1 d .
C039 C 0.0156(4) 0.0311(3) 0.3578(3) 0.0243(12) Uani 1 1 d .
C040 C 0.3412(4) 0.5899(3) 1.0128(3) 0.0294(13) Uani 1 1 d .
C041 C 0.2984(4) 0.3398(4) 0.7987(3) 0.0303(13) Uani 1 1 d .
C042 C -0.3054(4) 0.2252(4) 0.3077(3) 0.0328(14) Uani 1 1 d .
C043 C 0.1947(4) 0.1266(4) 0.5576(3) 0.0262(12) Uani 1 1 d .
C044 C 0.4750(4) 0.5397(4) 0.8969(3) 0.0346(14) Uani 1 1 d .
C045 C -0.2589(4) 0.1451(4) 0.2876(3) 0.0331(13) Uani 1 1 d .
C046 C -0.2623(4) 0.5057(4) 0.5699(3) 0.0315(13) Uani 1 1 d .
C047 C -0.4424(4) 0.1554(4) 0.3568(3) 0.0319(13) Uani 1 1 d .
C048 C 0.1574(4) 0.2481(4) 0.5079(3) 0.0311(13) Uani 1 1 d .
C049 C -0.4126(4) 0.4493(4) 0.6138(3) 0.0329(13) Uani 1 1 d .
C050 C -0.2697(4) 0.5579(3) 0.7229(3) 0.0308(13) Uani 1 1 d .
C051 C -0.1212(4) -0.0819(4) 0.2228(3) 0.0326(14) Uani 1 1 d .
C052 C -0.3965(4) 0.2306(3) 0.3425(3) 0.0276(12) Uani 1 1 d .
C053 C -0.4537(4) 0.3971(4) 0.5330(3) 0.0303(13) Uani 1 1 d .
C054 C -0.3035(4) 0.4542(4) 0.4882(4) 0.0319(13) Uani 1 1 d .
C055 C 0.0676(4) 0.7162(4) 0.9851(3) 0.0313(13) Uani 1 1 d .
C056 C -0.0019(4) 0.6303(4) 1.0626(3) 0.0301(13) Uani 1 1 d .
C057 C -0.1665(4) 0.6914(4) 0.8271(3) 0.0343(13) Uani 1 1 d .
C058 C 0.4441(4) 0.6319(4) 1.0318(3) 0.0357(14) Uani 1 1 d .
C059 C 0.0980(4) 0.1855(4) 0.4386(3) 0.0320(13) Uani 1 1 d .
C060 C -0.2067(4) 0.6416(4) 0.7459(3) 0.0310(13) Uani 1 1 d .
C061 C 0.3067(4) 0.5214(4) 0.9381(3) 0.0308(13) Uani 1 1 d .
C062 C -0.0156(4) -0.0909(4) 0.2282(3) 0.0367(14) Uani 1 1 d .
C063 C 0.1656(4) 0.6907(3) 1.0019(3) 0.0321(13) Uani 1 1 d .
C064 C 0.0952(4) 0.6064(4) 1.0808(3) 0.0322(13) Uani 1 1 d .
C065 C 0.5101(4) 0.6059(4) 0.9742(4) 0.0424(15) Uani 1 1 d .
C066 C -0.3971(4) 0.0732(4) 0.3370(3) 0.0350(14) Uani 1 1 d .

loop_
_atom_site_aniso_label
_atom_site_aniso_U_11
_atom_site_aniso_U_22
_atom_site_aniso_U_33
_atom_site_aniso_U_23
_atom_site_aniso_U_13
_atom_site_aniso_U_12
Ni1 0.0282(5) 0.0234(6) 0.0226(5) 0.0033(4) 0.0040(4) 0.0045(4)
S3 0.0333(7) 0.0246(8) 0.0272(8) 0.0000(6) 0.0022(6) 0.0084(6)
S5 0.0361(8) 0.0296(9) 0.0310(8) 0.0019(7) -0.0007(6) 0.0102(6)
C001 0.029(3) 0.022(3) 0.036(3) 0.001(3) 0.009(3) 0.013(2)
C002 0.021(3) 0.035(4) 0.029(3) 0.008(3) 0.000(2) 0.003(3)
N1 0.039(3) 0.033(3) 0.041(3) 0.004(2) 0.010(2) 0.004(2)
N2 0.042(3) 0.050(3) 0.039(3) -0.008(3) -0.005(2) 0.018(2)
C005 0.023(3) 0.028(3) 0.025(3) 0.004(2) 0.006(2) 0.004(2)
C006 0.029(3) 0.015(3) 0.028(3) 0.000(2) 0.011(2) 0.006(2)
Ni2 0.0282(5) 0.0319(6) 0.0254(6) 0.0127(5) 0.0064(4) 0.0017(4)
S7 0.0517(9) 0.0314(9) 0.0287(8) 0.0135(7) 0.0053(7) 0.0029(7)
S8 0.0514(9) 0.0318(9) 0.0285(8) 0.0143(7) 0.0066(7) 0.0019(7)
C007 0.034(3) 0.039(4) 0.024(3) 0.020(3) 0.008(3) 0.000(3)
N4 0.068(3) 0.049(3) 0.036(3) 0.025(3) -0.003(3) -0.010(3)
C009 0.024(3) 0.042(4) 0.031(3) 0.018(3) 0.007(2) 0.007(2)
N3 0.062(3) 0.050(4) 0.028(3) 0.012(3) 0.017(3) -0.012(3)
C011 0.037(3) 0.024(3) 0.029(3) 0.013(3) -0.001(3) -0.007(2)
C012 0.030(3) 0.033(4) 0.028(3) 0.008(3) 0.010(2) 0.003(2)
S4 0.0330(8) 0.0330(9) 0.0274(8) 0.0073(7) 0.0097(6) 0.0048(6)
S6 0.0347(8) 0.0328(9) 0.0284(8) 0.0101(7) 0.0029(6) 0.0089(6)
O6 0.030(2) 0.040(2) 0.037(2) 0.0089(18) 0.0000(17) 0.0062(16)
O2 0.038(2) 0.049(3) 0.022(2) 0.0120(18) 0.0059(17) 0.0124(17)
N5 0.021(2) 0.033(3) 0.018(2) 0.006(2) 0.0019(18) -0.0030(18)
O3 0.048(2) 0.026(2) 0.033(2) 0.0025(17) 0.0087(17) 0.0089(17)
N6 0.031(2) 0.015(2) 0.019(2) 0.000(2) 0.0057(19) 0.0066(18)
O1 0.029(2) 0.027(2) 0.054(3) 0.0094(19) 0.0113(18) 0.0003(16)
C019 0.032(3) 0.026(3) 0.017(3) -0.002(2) 0.002(2) -0.003(2)
O4 0.032(2) 0.051(3) 0.037(2) 0.0114(19) 0.0180(17) 0.0061(17)
O5 0.055(2) 0.038(2) 0.038(2) 0.0240(19) 0.0104(19) 0.0125(18)
C022 0.032(3) 0.028(3) 0.027(3) 0.011(3) 0.007(2) 0.012(2)
C023 0.023(3) 0.028(3) 0.015(3) 0.004(2) 0.006(2) -0.004(2)
C024 0.022(3) 0.027(3) 0.034(3) 0.006(3) 0.003(2) 0.000(2)
C025 0.029(3) 0.021(3) 0.031(3) 0.005(3) 0.013(2) 0.005(2)
C026 0.038(3) 0.026(3) 0.022(3) 0.010(3) 0.011(3) -0.004(2)
C027 0.025(3) 0.028(3) 0.015(3) 0.006(2) 0.006(2) 0.001(2)
C028 0.044(3) 0.029(4) 0.022(3) 0.003(3) 0.009(3) -0.007(3)
C029 0.031(3) 0.026(3) 0.023(3) 0.004(3) 0.009(2) 0.006(2)
C030 0.038(3) 0.019(3) 0.028(3) 0.008(3) 0.008(3) 0.011(2)
C031 0.029(3) 0.030(4) 0.024(3) 0.010(3) 0.007(2) -0.004(2)
C032 0.036(3) 0.020(3) 0.014(3) -0.003(2) 0.008(2) 0.006(2)
C033 0.030(3) 0.021(3) 0.033(3) 0.007(3) 0.010(3) -0.002(2)
C034 0.032(3) 0.030(4) 0.035(4) 0.002(3) 0.004(3) 0.010(3)
C035 0.030(3) 0.020(3) 0.016(3) -0.003(2) 0.005(2) 0.001(2)
C036 0.027(3) 0.029(3) 0.025(3) 0.011(3) 0.009(2) 0.008(2)
C037 0.032(3) 0.019(3) 0.035(3) 0.011(3) 0.011(3) 0.008(2)
C038 0.035(3) 0.024(3) 0.030(3) 0.011(3) 0.011(3) 0.006(2)
C039 0.028(3) 0.022(3) 0.022(3) 0.005(2) 0.004(2) 0.007(2)
C040 0.034(3) 0.035(3) 0.018(3) 0.006(3) 0.007(2) 0.003(3)
C041 0.034(3) 0.033(4) 0.021(3) 0.009(3) 0.000(3) -0.007(2)
C042 0.036(3) 0.029(4) 0.039(4) 0.018(3) 0.010(3) 0.000(3)
C043 0.027(3) 0.029(3) 0.020(3) 0.008(3) -0.003(2) 0.000(2)
C044 0.027(3) 0.043(4) 0.028(3) 0.003(3) 0.007(3) 0.004(3)
C045 0.026(3) 0.035(4) 0.041(4) 0.015(3) 0.010(3) 0.004(3)
C046 0.031(3) 0.028(3) 0.041(4) 0.015(3) 0.011(3) 0.009(3)
C047 0.026(3) 0.038(4) 0.030(3) 0.009(3) 0.006(3) 0.003(3)
C048 0.039(3) 0.018(3) 0.026(3) -0.002(3) 0.001(3) 0.002(3)
C049 0.029(3) 0.040(4) 0.030(3) 0.010(3) 0.013(3) 0.007(3)
C050 0.028(3) 0.031(3) 0.033(3) 0.010(3) 0.006(2) 0.006(2)
C051 0.039(3) 0.033(4) 0.018(3) 0.004(3) -0.003(3) -0.004(3)
C052 0.036(3) 0.029(3) 0.019(3) 0.008(2) 0.010(2) 0.006(2)
C053 0.026(3) 0.025(3) 0.033(3) 0.003(3) 0.005(3) 0.000(3)
C054 0.034(3) 0.035(4) 0.031(3) 0.013(3) 0.012(3) 0.011(3)
C055 0.038(3) 0.028(4) 0.030(3) 0.012(3) 0.009(3) 0.006(3)
C056 0.032(3) 0.037(4) 0.023(3) 0.012(3) 0.009(3) -0.003(3)
C057 0.041(3) 0.030(4) 0.034(4) 0.014(3) 0.005(3) 0.002(3)
C058 0.040(3) 0.033(4) 0.023(3) -0.002(3) -0.003(3) -0.001(3)
C059 0.049(3) 0.024(3) 0.021(3) 0.005(3) 0.002(3) 0.011(3)
C060 0.033(3) 0.039(4) 0.027(3) 0.019(3) 0.006(3) 0.002(3)
C061 0.025(3) 0.029(3) 0.031(3) 0.002(3) 0.005(3) -0.001(2)
C062 0.038(3) 0.035(4) 0.029(3) 0.000(3) 0.006(3) 0.007(3)
C063 0.033(3) 0.029(3) 0.030(3) 0.005(3) 0.008(3) -0.006(3)
C064 0.041(3) 0.035(4) 0.022(3) 0.012(3) 0.004(3) 0.007(3)
C065 0.026(3) 0.048(4) 0.042(4) 0.002(3) 0.004(3) -0.003(3)
C066 0.029(3) 0.032(4) 0.047(4) 0.017(3) 0.011(3) -0.005(3)

loop_
_atom_type_symbol
_atom_type_description
_atom_type_scat_dispersion_real
_atom_type_scat_dispersion_imag
_atom_type_scat_source
C C 0.0033 0.0016 'International Tables Vol C Tables 4.2.6.8 and 6.1.1.4'
H H 0 0 'International Tables Vol C Tables 4.2.6.8 and 6.1.1.4'
N N 0.0061 0.0033 'International Tables Vol C Tables 4.2.6.8 and 6.1.1.4'
O O 0.0106 0.006 'International Tables Vol C Tables 4.2.6.8 and 6.1.1.4'
S S 0.1246 0.1234 'International Tables Vol C Tables 4.2.6.8 and 6.1.1.4'
Ni Ni 0.3393 1.1124 'International Tables Vol C Tables 4.2.6.8 and 6.1.1.4'

loop_
_geom_angle_atom_site_label_1
_geom_angle_atom_site_label_2
_geom_angle_atom_site_label_3
_geom_angle
_geom_angle_site_symmetry_1
_geom_angle_site_symmetry_3
S5 Ni1 S5 180.0000(10) . 2_676
S5 Ni1 S3 87.51(5) . 2_676
S5 Ni1 S3 92.49(5) 2_676 2_676
S5 Ni1 S3 92.49(5) . .
S5 Ni1 S3 87.51(5) 2_676 .
S3 Ni1 S3 180.0000(10) 2_676 .
C005 S3 Ni1 102.69(16) . .
C006 S5 Ni1 102.70(16) . .
N2 C001 C005 176.6(5) . .
N1 C002 C006 176.5(5) . .
C006 C005 C001 121.3(4) . .
C006 C005 S3 121.3(4) . .
C001 C005 S3 117.4(3) . .
C005 C006 C002 123.6(4) . .
C005 C006 S5 120.6(4) . .
C002 C006 S5 115.9(3) . .
S7 Ni2 S7 180.0000(10) 2_566 .
S7 Ni2 S8 87.62(5) 2_566 .
S7 Ni2 S8 92.38(5) . .
S7 Ni2 S8 92.38(5) 2_566 2_566
S7 Ni2 S8 87.62(5) . 2_566
S8 Ni2 S8 180 . 2_566
C009 S7 Ni2 103.30(18) . .
C012 S8 Ni2 103.22(18) . .
N3 C007 C012 177.9(6) . .
C012 C009 C011 122.0(5) . .
C012 C009 S7 120.3(4) . .
C011 C009 S7 117.7(4) . .
N4 C011 C009 175.9(6) . .
C009 C012 C007 120.4(5) . .
C009 C012 S8 120.8(4) . .
C007 C012 S8 118.8(4) . .
O3 S4 O4 119.8(2) . .
O3 S4 C023 108.0(2) . .
O4 S4 C023 106.9(2) . .
O3 S4 C036 107.6(2) . .
O4 S4 C036 107.6(2) . .
C023 S4 C036 106.2(2) . .
O6 S6 O5 119.9(2) . .
O6 S6 C022 107.7(2) . .
O5 S6 C022 107.0(2) . .
O6 S6 C052 107.9(2) . .
O5 S6 C052 107.7(2) . .
C022 S6 C052 105.8(2) . .
C019 O2 C040 116.0(4) . .
C031 N5 C041 120.5(4) . .
C031 N5 C035 120.0(4) . .
C041 N5 C035 119.4(4) . .
C059 N6 C037 120.7(4) . .
C059 N6 C039 118.4(4) . .
C037 N6 C039 120.8(4) . .
C024 O1 C025 118.3(3) . .
C063 C019 O2 122.1(4) . .
C063 C019 C064 120.2(5) . .
O2 C019 C064 117.5(5) . .
C053 C022 C054 120.6(5) . .
C053 C022 S6 119.7(4) . .
C054 C022 S6 119.7(4) . .
C056 C023 C055 119.7(5) . .
C056 C023 S4 121.4(3) . .
C055 C023 S4 119.0(4) . .
C066 C024 O1 115.9(4) . .
C066 C024 C045 121.5(5) . .
O1 C024 C045 122.5(4) . .
C032 C025 C051 121.1(5) . .
C032 C025 O1 121.5(4) . .
C051 C025 O1 117.2(4) . .
C031 C026 C029 120.2(5) . .
C043 C027 C048 117.8(5) . .
C043 C027 C029 121.6(5) . .
C048 C027 C029 120.4(5) . .
C041 C028 C029 122.7(5) . .
C028 C029 C026 116.8(5) . .
C028 C029 C027 122.1(4) . .
C026 C029 C027 121.1(5) . .
C046 C030 C049 117.2(5) . .
C046 C030 C050 121.4(5) . .
C049 C030 C050 121.4(4) . .
N5 C031 C026 120.8(5) . .
C039 C032 C025 117.4(4) . .
C038 C033 C050 121.4(5) . .
C062 C034 C039 118.5(5) . .
C061 C035 C044 123.0(5) . .
C061 C035 N5 118.3(4) . .
C044 C035 N5 118.6(4) . .
C038 C036 C057 120.6(5) . .
C038 C036 S4 119.3(4) . .
C057 C036 S4 120.1(4) . .
C043 C037 N6 119.9(5) . .
C036 C038 C033 119.2(5) . .
C032 C039 C034 122.9(5) . .
C032 C039 N6 116.4(4) . .
C034 C039 N6 120.8(4) . .
C061 C040 C058 120.3(5) . .
C061 C040 O2 121.2(4) . .
C058 C040 O2 118.3(4) . .
C028 C041 N5 118.8(5) . .
C045 C042 C052 120.5(5) . .
C037 C043 C027 120.8(5) . .
C035 C044 C065 117.6(5) . .
C042 C045 C024 118.8(5) . .
C054 C046 C030 121.4(5) . .
C052 C047 C066 120.4(5) . .
C059 C048 C027 120.6(5) . .
C053 C049 C030 122.0(5) . .
C060 C050 C033 117.9(5) . .
C060 C050 C030 122.0(5) . .
C033 C050 C030 120.1(5) . .
C062 C051 C025 119.7(5) . .
C047 C052 C042 120.4(5) . .
C047 C052 S6 120.6(4) . .
C042 C052 S6 118.9(4) . .
C022 C053 C049 119.6(5) . .
C046 C054 C022 119.3(5) . .
C063 C055 C023 119.8(5) . .
C064 C056 C023 120.7(5) . .
C060 C057 C036 118.9(5) . .
C065 C058 C040 119.5(5) . .
N6 C059 C048 120.0(5) . .
C057 C060 C050 122.0(5) . .
C035 C061 C040 118.6(5) . .
C034 C062 C051 120.4(5) . .
C019 C063 C055 119.8(5) . .
C056 C064 C019 119.7(5) . .
C058 C065 C044 120.9(5) . .
C024 C066 C047 118.4(5) . .

loop_
_geom_bond_atom_site_label_1
_geom_bond_atom_site_label_2
_geom_bond_distance
_geom_bond_site_symmetry_2
Ni1 S5 2.1705(13) .
Ni1 S5 2.1705(13) 2_676
Ni1 S3 2.1714(13) 2_676
Ni1 S3 2.1715(13) .
S3 C005 1.733(5) .
S5 C006 1.743(5) .
C001 N2 1.144(6) .
C001 C005 1.442(7) .
C002 N1 1.155(6) .
C002 C006 1.430(7) .
C005 C006 1.349(6) .
Ni2 S7 2.1675(13) 2_566
Ni2 S7 2.1675(13) .
Ni2 S8 2.1717(14) .
Ni2 S8 2.1717(14) 2_566
S7 C009 1.728(5) .
S8 C012 1.721(5) .
C007 N3 1.135(6) .
C007 C012 1.443(7) .
N4 C011 1.134(6) .
C009 C012 1.379(6) .
C009 C011 1.436(7) .
S4 O3 1.429(3) .
S4 O4 1.442(3) .
S4 C023 1.754(5) .
S4 C036 1.769(5) .
S6 O6 1.422(3) .
S6 O5 1.447(3) .
S6 C022 1.767(5) .
S6 C052 1.767(5) .
O2 C019 1.382(5) .
O2 C040 1.391(5) .
N5 C031 1.341(6) .
N5 C041 1.367(6) .
N5 C035 1.468(5) .
N6 C059 1.352(6) .
N6 C037 1.362(6) .
N6 C039 1.455(5) .
O1 C024 1.392(5) .
O1 C025 1.396(5) .
C019 C063 1.378(7) .
C019 C064 1.385(6) .
C022 C053 1.363(6) .
C022 C054 1.394(6) .
C023 C056 1.377(7) .
C023 C055 1.386(6) .
C024 C066 1.383(6) .
C024 C045 1.399(6) .
C025 C032 1.382(6) .
C025 C051 1.382(7) .
C026 C031 1.360(6) .
C026 C029 1.402(6) .
C027 C043 1.382(6) .
C027 C048 1.391(7) .
C027 C029 1.490(6) .
C028 C041 1.356(7) .
C028 C029 1.366(7) .
C030 C046 1.390(6) .
C030 C049 1.401(6) .
C030 C050 1.492(6) .
C032 C039 1.372(6) .
C033 C038 1.380(7) .
C033 C050 1.392(7) .
C034 C062 1.373(7) .
C034 C039 1.377(6) .
C035 C061 1.361(6) .
C035 C044 1.365(6) .
C036 C038 1.380(6) .
C036 C057 1.396(6) .
C037 C043 1.360(6) .
C040 C061 1.366(6) .
C040 C058 1.387(6) .
C042 C045 1.375(7) .
C042 C052 1.381(6) .
C044 C065 1.382(7) .
C046 C054 1.385(7) .
C047 C052 1.379(6) .
C047 C066 1.393(7) .
C048 C059 1.362(6) .
C049 C053 1.376(7) .
C050 C060 1.386(6) .
C051 C062 1.377(7) .
C055 C063 1.380(7) .
C056 C064 1.363(7) .
C057 C060 1.370(7) .
C058 C065 1.369(7) .

loop_
_platon_squeeze_void_nr
_platon_squeeze_void_average_x
_platon_squeeze_void_average_y
_platon_squeeze_void_average_z
_platon_squeeze_void_volume
_platon_squeeze_void_count_electrons
_platon_squeeze_void_content
1 -0.019 0.000 0.000 728 229 ' '
2 -0.143 0.254 0.616 125 56 ' '
3 0.143 0.746 0.383 125 56 ' '
